data_4024458
loop_
_publ_author_name
'Syed Masood Husain'
'Roland Fr\"ohlich'
'Dirk Schepmann'
'Bernhard W\"unsch'

_publ_section_title
;
Asymmetric Synthesis of Enantiomerically Pure 2-Substituted
Tetrahydro-3-benzazepines and Their Affinity to \s1 Receptors
;
_journal_name_full 'Journal of Organic Chemistry'
_journal_page_first 2788
_journal_page_last 2793
_journal_paper_doi 10.1021/jo900087e
_journal_volume 74
_journal_year 2009
_chemical_absolute_configuration ad
_chemical_formula_sum 'C24 H21 N O2'
_chemical_formula_weight 355.42
_chemical_name_systematic
; 
 ? 
;
_space_group_IT_number 4
_symmetry_cell_setting monoclinic
_symmetry_space_group_name_Hall 'P 2yb'
_symmetry_space_group_name_H-M 'P 1 21 1'
_atom_sites_solution_hydrogens 'at N17 from difmap, other geom'
_atom_sites_solution_primary direct
_atom_sites_solution_secondary difmap
_audit_creation_method SHELXL-97
_cell_angle_alpha 90.00
_cell_angle_beta 110.127(1)
_cell_angle_gamma 90.00
_cell_formula_units_Z 6
_cell_length_a 10.7594(3)
_cell_length_b 24.0248(7)
_cell_length_c 11.8032(4)
_cell_measurement_reflns_used 6795
_cell_measurement_temperature 223(2)
_cell_measurement_theta_max 68.25
_cell_measurement_theta_min 0.88
_cell_volume 2864.72(15)
_computing_cell_refinement 'Collect (Nonius B.V., 1998)'
_computing_data_collection 'Collect /Nonius B.V., 1998)'
_computing_data_reduction 'Denzo-SMN (Otwinowski & Minor, 1997)'
_computing_molecular_graphics 'XP (BrukerAXS, 2000)'
_computing_publication_material 'SHELXL-97 (Sheldrick, 1997)'
_computing_structure_refinement 'SHELXL-97 (Sheldrick, 1997)'
_computing_structure_solution 'SHELXS-97 (Sheldrick, 1990)'
_diffrn_ambient_temperature 223(2)
_diffrn_measured_fraction_theta_full 0.949
_diffrn_measured_fraction_theta_max 0.949
_diffrn_measurement_device_type 'Nonius KappaCCD APEXII'
_diffrn_measurement_method '\w and \f scans'
_diffrn_radiation_monochromator graphite
_diffrn_radiation_source 'fine-focus sealed tube'
_diffrn_radiation_type CuK\a
_diffrn_radiation_wavelength 1.54178
_diffrn_reflns_av_R_equivalents 0.037
_diffrn_reflns_av_sigmaI/netI 0.0317
_diffrn_reflns_limit_h_max 12
_diffrn_reflns_limit_h_min -12
_diffrn_reflns_limit_k_max 27
_diffrn_reflns_limit_k_min -28
_diffrn_reflns_limit_l_max 14
_diffrn_reflns_limit_l_min -14
_diffrn_reflns_number 25641
_diffrn_reflns_theta_full 68.10
_diffrn_reflns_theta_max 68.10
_diffrn_reflns_theta_min 4.80
_exptl_absorpt_coefficient_mu 0.618
_exptl_absorpt_correction_T_max 0.8863
_exptl_absorpt_correction_T_min 0.7900
_exptl_absorpt_correction_type multi-scan
_exptl_absorpt_process_details 'Denzo (Otwinowski, Borek, Majewski & Minor, 2003)'
_exptl_crystal_colour colourless
_exptl_crystal_density_diffrn 1.236
_exptl_crystal_density_method 'not measured'
_exptl_crystal_description block
_exptl_crystal_F_000 1128
_exptl_crystal_size_max 0.40
_exptl_crystal_size_mid 0.30
_exptl_crystal_size_min 0.20
_refine_diff_density_max 0.124
_refine_diff_density_min -0.111
_refine_diff_density_rms 0.023
_refine_ls_abs_structure_details 'Flack H D (1983), Acta Cryst. A39, 876-881'
_refine_ls_abs_structure_Flack 0.15(14)
_refine_ls_extinction_method none
_refine_ls_goodness_of_fit_ref 1.067
_refine_ls_hydrogen_treatment mixed
_refine_ls_matrix_type full
_refine_ls_number_parameters 745
_refine_ls_number_reflns 8522
_refine_ls_number_restraints 1
_refine_ls_restrained_S_all 1.067
_refine_ls_R_factor_all 0.0375
_refine_ls_R_factor_gt 0.0344
_refine_ls_shift/su_max 0.000
_refine_ls_shift/su_mean 0.000
_refine_ls_structure_factor_coef Fsqd
_refine_ls_weighting_details 'calc w=1/[\s^2^(Fo^2^)+(0.0211P)^2^+0.4809P] where P=(Fo^2^+2Fc^2^)/3'
_refine_ls_weighting_scheme calc
_refine_ls_wR_factor_gt 0.0771
_refine_ls_wR_factor_ref 0.0792
_reflns_number_gt 8087
_reflns_number_total 8522
_reflns_threshold_expression >2sigma(I)
_cod_data_source_file jo900087e_si_002.cif
_cod_data_source_block fro4147
_cod_original_sg_symbol_H-M P21
_cod_database_code 4024458

loop_
_symmetry_equiv_pos_as_xyz
'x, y, z'
'-x, y+1/2, -z'

loop_
_atom_site_label
_atom_site_type_symbol
_atom_site_fract_x
_atom_site_fract_y
_atom_site_fract_z
_atom_site_U_iso_or_equiv
_atom_site_adp_type
_atom_site_occupancy
_atom_site_symmetry_multiplicity
_atom_site_calc_flag
_atom_site_refinement_flags
_atom_site_disorder_assembly
_atom_site_disorder_group
C1A C 0.10720(17) 0.73259(9) 0.97357(16) 0.0462(4) Uani 1 1 d . . .
C2A C 0.0720(2) 0.67477(9) 0.95282(17) 0.0516(5) Uani 1 1 d . . .
O2A O -0.03197(15) 0.65554(6) 0.87998(13) 0.0623(4) Uani 1 1 d . . .
C3A C 0.1821(2) 0.63933(10) 1.0365(2) 0.0614(5) Uani 1 1 d . . .
H3AA H 0.1487 0.6149 1.0860 0.074 Uiso 1 1 calc R . .
H3AB H 0.2242 0.6166 0.9909 0.074 Uiso 1 1 calc R . .
C4A C 0.27671(19) 0.68168(10) 1.11287(18) 0.0553(5) Uani 1 1 d . . .
C5A C 0.3882(2) 0.67213(13) 1.2128(2) 0.0687(7) Uani 1 1 d . . .
H5A H 0.4162 0.6356 1.2367 0.082 Uiso 1 1 calc R . .
C6A C 0.4576(2) 0.71659(14) 1.2767(2) 0.0762(8) Uani 1 1 d . . .
H6A H 0.5324 0.7105 1.3460 0.091 Uiso 1 1 calc R . .
C7A C 0.4184(2) 0.76989(13) 1.2399(2) 0.0723(7) Uani 1 1 d . . .
H7A H 0.4678 0.7999 1.2839 0.087 Uiso 1 1 calc R . .
C8A C 0.30710(19) 0.78049(11) 1.13914(19) 0.0596(5) Uani 1 1 d . . .
H8A H 0.2817 0.8172 1.1146 0.072 Uiso 1 1 calc R . .
C9A C 0.23409(17) 0.73569(10) 1.07526(17) 0.0502(5) Uani 1 1 d . . .
C10A C 0.02445(17) 0.77474(8) 0.90946(16) 0.0448(4) Uani 1 1 d . . .
C11A C 0.05814(17) 0.83501(8) 0.93676(15) 0.0448(4) Uani 1 1 d . . .
C12A C 0.00845(19) 0.86421(9) 1.01267(17) 0.0503(4) Uani 1 1 d . . .
H12A H -0.0484 0.8463 1.0463 0.060 Uiso 1 1 calc R . .
C13A C 0.0415(2) 0.91932(9) 1.03952(19) 0.0579(5) Uani 1 1 d . . .
H13A H 0.0074 0.9385 1.0917 0.069 Uiso 1 1 calc R . .
C14A C 0.1235(2) 0.94644(10) 0.9912(2) 0.0632(6) Uani 1 1 d . . .
H14A H 0.1441 0.9842 1.0082 0.076 Uiso 1 1 calc R . .
C15A C 0.1753(3) 0.91736(12) 0.9171(2) 0.0771(7) Uani 1 1 d . . .
H15A H 0.2325 0.9354 0.8840 0.093 Uiso 1 1 calc R . .
C16A C 0.1441(2) 0.86190(11) 0.8908(2) 0.0673(6) Uani 1 1 d . . .
H16A H 0.1815 0.8424 0.8414 0.081 Uiso 1 1 calc R . .
N17A N -0.08916(15) 0.76242(8) 0.82286(15) 0.0524(4) Uani 1 1 d . . .
H17A H -0.108(2) 0.7253(12) 0.815(2) 0.063(7) Uiso 1 1 d . . .
C18A C -0.18604(18) 0.80099(9) 0.74467(17) 0.0506(5) Uani 1 1 d . . .
H18A H -0.1373 0.8341 0.7326 0.061 Uiso 1 1 calc R . .
C19A C -0.28417(18) 0.82046(8) 0.80235(16) 0.0475(4) Uani 1 1 d . . .
C20A C -0.36121(19) 0.78347(9) 0.83995(18) 0.0534(5) Uani 1 1 d . . .
H20A H -0.3560 0.7451 0.8265 0.064 Uiso 1 1 calc R . .
C21A C -0.4456(2) 0.80273(12) 0.8971(2) 0.0650(6) Uani 1 1 d . . .
H21A H -0.4966 0.7771 0.9225 0.078 Uiso 1 1 calc R . .
C22A C -0.4562(2) 0.85812(13) 0.9173(2) 0.0755(7) Uani 1 1 d . . .
H22A H -0.5138 0.8705 0.9565 0.091 Uiso 1 1 calc R . .
C23A C -0.3816(3) 0.89586(12) 0.8796(3) 0.0787(8) Uani 1 1 d . . .
H23A H -0.3880 0.9342 0.8929 0.094 Uiso 1 1 calc R . .
C24A C -0.2970(2) 0.87663(9) 0.8218(2) 0.0630(6) Uani 1 1 d . . .
H24A H -0.2472 0.9024 0.7954 0.076 Uiso 1 1 calc R . .
C25A C -0.2479(2) 0.77224(11) 0.6215(2) 0.0648(6) Uani 1 1 d . . .
H25A H -0.3285 0.7922 0.5744 0.078 Uiso 1 1 calc R . .
H25B H -0.1857 0.7743 0.5774 0.078 Uiso 1 1 calc R . .
O26A O -0.27935(14) 0.71614(7) 0.63241(16) 0.0742(5) Uani 1 1 d . . .
H26A H -0.3610 0.7125 0.6098 0.111 Uiso 1 1 calc R . .
C1B C 0.23770(17) 0.66734(8) 0.44072(16) 0.0422(4) Uani 1 1 d . . .
C2B C 0.37503(18) 0.66068(9) 0.50707(16) 0.0458(4) Uani 1 1 d . . .
O2B O 0.45134(12) 0.69654(6) 0.57176(12) 0.0546(3) Uani 1 1 d . . .
C3B C 0.4170(2) 0.60242(9) 0.4873(2) 0.0568(5) Uani 1 1 d . . .
H3BA H 0.4872 0.6034 0.4520 0.068 Uiso 1 1 calc R . .
H3BB H 0.4487 0.5816 0.5633 0.068 Uiso 1 1 calc R . .
C4B C 0.2935(2) 0.57694(9) 0.40165(19) 0.0538(5) Uani 1 1 d . . .
C5B C 0.2730(3) 0.52508(10) 0.3466(2) 0.0721(7) Uani 1 1 d . . .
H5B H 0.3441 0.5002 0.3603 0.087 Uiso 1 1 calc R . .
C6B C 0.1478(3) 0.51006(11) 0.2715(3) 0.0796(7) Uani 1 1 d . . .
H6B H 0.1342 0.4751 0.2334 0.096 Uiso 1 1 calc R . .
C7B C 0.0434(3) 0.54579(10) 0.2524(2) 0.0713(6) Uani 1 1 d . . .
H7B H -0.0418 0.5346 0.2032 0.086 Uiso 1 1 calc R . .
C8B C 0.0617(2) 0.59842(8) 0.30491(19) 0.0541(5) Uani 1 1 d . . .
H8B H -0.0104 0.6228 0.2910 0.065 Uiso 1 1 calc R . .
C9B C 0.18750(19) 0.61451(8) 0.37785(17) 0.0458(4) Uani 1 1 d . . .
C10B C 0.17269(16) 0.71792(7) 0.43233(15) 0.0384(4) Uani 1 1 d . . .
C11B C 0.03321(16) 0.72650(7) 0.35046(15) 0.0372(3) Uani 1 1 d . . .
C12B C -0.07027(17) 0.72651(8) 0.39537(16) 0.0435(4) Uani 1 1 d . . .
H12B H -0.0534 0.7211 0.4782 0.052 Uiso 1 1 calc R . .
C13B C -0.19793(18) 0.73453(9) 0.31769(19) 0.0522(5) Uani 1 1 d . . .
H13B H -0.2677 0.7353 0.3485 0.063 Uiso 1 1 calc R . .
C14B C -0.22484(19) 0.74142(9) 0.19687(19) 0.0559(5) Uani 1 1 d . . .
H14B H -0.3125 0.7463 0.1446 0.067 Uiso 1 1 calc R . .
C15B C -0.1222(2) 0.74115(11) 0.15218(19) 0.0617(6) Uani 1 1 d . . .
H15B H -0.1400 0.7460 0.0690 0.074 Uiso 1 1 calc R . .
C16B C 0.00626(19) 0.73389(10) 0.22849(17) 0.0541(5) Uani 1 1 d . . .
H16B H 0.0758 0.7340 0.1974 0.065 Uiso 1 1 calc R . .
N17B N 0.23668(15) 0.76116(6) 0.49747(14) 0.0431(3) Uani 1 1 d . . .
H17B H 0.322(2) 0.7535(9) 0.5406(18) 0.049(5) Uiso 1 1 d . . .
C18B C 0.19113(17) 0.81859(7) 0.49124(16) 0.0424(4) Uani 1 1 d . . .
H18B H 0.1030 0.8211 0.4273 0.051 Uiso 1 1 calc R . .
C19B C 0.28511(18) 0.85660(7) 0.45729(15) 0.0429(4) Uani 1 1 d . . .
C20B C 0.2408(2) 0.88667(9) 0.35066(18) 0.0559(5) Uani 1 1 d . . .
H20B H 0.1521 0.8835 0.2997 0.067 Uiso 1 1 calc R . .
C21B C 0.3254(3) 0.92127(11) 0.3184(2) 0.0699(7) Uani 1 1 d . . .
H21B H 0.2938 0.9418 0.2463 0.084 Uiso 1 1 calc R . .
C22B C 0.4559(2) 0.92588(10) 0.3912(2) 0.0677(6) Uani 1 1 d . . .
H22B H 0.5139 0.9489 0.3685 0.081 Uiso 1 1 calc R . .
C23B C 0.5008(2) 0.89643(9) 0.4977(2) 0.0581(5) Uani 1 1 d . . .
H23B H 0.5896 0.8998 0.5482 0.070 Uiso 1 1 calc R . .
C24B C 0.41676(19) 0.86200(8) 0.53069(17) 0.0484(4) Uani 1 1 d . . .
H24B H 0.4487 0.8420 0.6035 0.058 Uiso 1 1 calc R . .
C25B C 0.1763(2) 0.83459(9) 0.61044(18) 0.0513(4) Uani 1 1 d . . .
H25C H 0.2605 0.8281 0.6759 0.062 Uiso 1 1 calc R . .
H25D H 0.1563 0.8744 0.6092 0.062 Uiso 1 1 calc R . .
O26B O 0.07560(14) 0.80429(6) 0.63413(13) 0.0559(3) Uani 1 1 d . . .
H26B H 0.1010 0.7719 0.6530 0.084 Uiso 1 1 calc R . .
C1C C 0.21586(17) 0.59998(8) 0.72517(16) 0.0422(4) Uani 1 1 d . . .
C2C C 0.19865(17) 0.65917(8) 0.72898(15) 0.0417(4) Uani 1 1 d . . .
O2C O 0.09564(12) 0.68647(5) 0.68009(12) 0.0481(3) Uani 1 1 d . . .
C3C C 0.32889(18) 0.68519(8) 0.80400(18) 0.0481(4) Uani 1 1 d . . .
H3CA H 0.3575 0.7129 0.7571 0.058 Uiso 1 1 calc R . .
H3CB H 0.3219 0.7031 0.8762 0.058 Uiso 1 1 calc R . .
C4C C 0.42302(18) 0.63703(9) 0.83735(16) 0.0466(4) Uani 1 1 d . . .
C5C C 0.5567(2) 0.63697(10) 0.90387(19) 0.0593(5) Uani 1 1 d . . .
H5C H 0.5993 0.6701 0.9389 0.071 Uiso 1 1 calc R . .
C6C C 0.6277(2) 0.58777(12) 0.9186(2) 0.0665(6) Uani 1 1 d . . .
H6C H 0.7188 0.5874 0.9634 0.080 Uiso 1 1 calc R . .
C7C C 0.5645(2) 0.53938(11) 0.8673(2) 0.0643(6) Uani 1 1 d . . .
H7C H 0.6135 0.5062 0.8770 0.077 Uiso 1 1 calc R . .
C8C C 0.4304(2) 0.53861(10) 0.80176(19) 0.0549(5) Uani 1 1 d . . .
H8C H 0.3889 0.5052 0.7672 0.066 Uiso 1 1 calc R . .
C9C C 0.35728(17) 0.58756(8) 0.78719(15) 0.0434(4) Uani 1 1 d . . .
C10C C 0.11023(17) 0.56348(8) 0.67569(16) 0.0425(4) Uani 1 1 d . . .
C11C C 0.13063(17) 0.50224(8) 0.67158(18) 0.0480(4) Uani 1 1 d . . .
C12C C 0.1179(2) 0.47758(10) 0.5624(2) 0.0629(5) Uani 1 1 d . . .
H12C H 0.0965 0.4993 0.4920 0.075 Uiso 1 1 calc R . .
C13C C 0.1368(3) 0.42087(12) 0.5568(3) 0.0863(8) Uani 1 1 d . . .
H13C H 0.1276 0.4041 0.4824 0.104 Uiso 1 1 calc R . .
C14C C 0.1688(3) 0.38908(12) 0.6587(4) 0.0962(10) Uani 1 1 d . . .
H14C H 0.1821 0.3506 0.6543 0.115 Uiso 1 1 calc R . .
C15C C 0.1813(3) 0.41297(12) 0.7665(3) 0.0852(8) Uani 1 1 d . . .
H15C H 0.2032 0.3908 0.8363 0.102 Uiso 1 1 calc R . .
C16C C 0.1620(2) 0.46989(10) 0.7746(2) 0.0641(6) Uani 1 1 d . . .
H16C H 0.1701 0.4862 0.8492 0.077 Uiso 1 1 calc R . .
N17C N -0.01377(15) 0.58200(7) 0.62687(15) 0.0489(4) Uani 1 1 d . . .
H17C H -0.020(2) 0.6173(12) 0.631(2) 0.071(8) Uiso 1 1 d . . .
C18C C -0.13257(17) 0.54765(8) 0.60023(17) 0.0463(4) Uani 1 1 d . . .
H18C H -0.1026 0.5088 0.6215 0.056 Uiso 1 1 calc R . .
C19C C -0.21724(17) 0.54785(8) 0.46815(17) 0.0467(4) Uani 1 1 d . . .
C20C C -0.2347(2) 0.59389(10) 0.3954(2) 0.0671(6) Uani 1 1 d . . .
H20C H -0.1924 0.6274 0.4279 0.081 Uiso 1 1 calc R . .
C21C C -0.3129(2) 0.59163(11) 0.2757(2) 0.0729(7) Uani 1 1 d . . .
H21C H -0.3231 0.6236 0.2276 0.087 Uiso 1 1 calc R . .
C22C C -0.3759(2) 0.54387(12) 0.2259(2) 0.0712(6) Uani 1 1 d . . .
H22C H -0.4293 0.5426 0.1440 0.085 Uiso 1 1 calc R . .
C23C C -0.3600(3) 0.49805(12) 0.2970(2) 0.0891(9) Uani 1 1 d . . .
H23C H -0.4026 0.4647 0.2638 0.107 Uiso 1 1 calc R . .
C24C C -0.2820(3) 0.49999(10) 0.4172(2) 0.0759(7) Uani 1 1 d . . .
H24C H -0.2730 0.4680 0.4651 0.091 Uiso 1 1 calc R . .
C25C C -0.2078(2) 0.56490(9) 0.68286(19) 0.0534(5) Uani 1 1 d . . .
H25E H -0.2255 0.6050 0.6748 0.064 Uiso 1 1 calc R . .
H25F H -0.2929 0.5454 0.6588 0.064 Uiso 1 1 calc R . .
O26C O -0.13371(15) 0.55216(6) 0.80441(13) 0.0627(4) Uani 1 1 d . . .
H26C H -0.0891 0.5797 0.8371 0.094 Uiso 1 1 calc R . .

loop_
_atom_site_aniso_label
_atom_site_aniso_U_11
_atom_site_aniso_U_22
_atom_site_aniso_U_33
_atom_site_aniso_U_23
_atom_site_aniso_U_13
_atom_site_aniso_U_12
C1A 0.0424(9) 0.0538(12) 0.0420(9) -0.0075(8) 0.0140(7) -0.0006(8)
C2A 0.0548(11) 0.0558(12) 0.0458(10) -0.0052(9) 0.0193(9) 0.0003(9)
O2A 0.0664(9) 0.0553(9) 0.0587(8) -0.0085(7) 0.0131(7) -0.0101(7)
C3A 0.0691(13) 0.0610(14) 0.0559(12) 0.0041(10) 0.0241(10) 0.0075(11)
C4A 0.0464(10) 0.0724(15) 0.0512(11) 0.0080(10) 0.0219(9) 0.0081(10)
C5A 0.0465(11) 0.0956(19) 0.0646(13) 0.0219(13) 0.0199(10) 0.0088(12)
C6A 0.0366(11) 0.124(3) 0.0610(13) 0.0215(15) 0.0081(9) 0.0029(13)
C7A 0.0414(11) 0.110(2) 0.0593(13) -0.0069(14) 0.0090(10) -0.0117(13)
C8A 0.0414(10) 0.0774(16) 0.0560(11) -0.0094(10) 0.0115(9) -0.0034(10)
C9A 0.0396(9) 0.0687(14) 0.0440(10) -0.0041(9) 0.0166(8) 0.0026(9)
C10A 0.0388(9) 0.0542(12) 0.0419(9) -0.0076(8) 0.0144(7) -0.0040(8)
C11A 0.0386(9) 0.0513(11) 0.0393(9) -0.0036(8) 0.0069(7) -0.0043(8)
C12A 0.0467(10) 0.0532(12) 0.0497(10) -0.0033(9) 0.0151(8) 0.0000(9)
C13A 0.0551(11) 0.0528(12) 0.0594(12) -0.0066(10) 0.0115(9) 0.0046(10)
C14A 0.0688(13) 0.0489(12) 0.0547(12) 0.0007(10) -0.0008(11) -0.0062(11)
C15A 0.0864(16) 0.0812(19) 0.0641(13) -0.0044(13) 0.0264(13) -0.0394(14)
C16A 0.0785(15) 0.0743(16) 0.0583(12) -0.0172(11) 0.0354(11) -0.0279(12)
N17A 0.0408(8) 0.0497(11) 0.0574(10) -0.0050(8) 0.0049(7) -0.0038(7)
C18A 0.0413(10) 0.0518(12) 0.0515(10) 0.0026(9) 0.0067(8) -0.0051(8)
C19A 0.0422(9) 0.0430(11) 0.0456(9) 0.0024(8) 0.0001(8) -0.0016(8)
C20A 0.0518(10) 0.0490(11) 0.0534(11) 0.0007(9) 0.0107(9) -0.0072(9)
C21A 0.0522(12) 0.0798(17) 0.0589(12) -0.0063(11) 0.0139(10) -0.0067(11)
C22A 0.0543(13) 0.092(2) 0.0732(15) -0.0181(14) 0.0124(11) 0.0110(13)
C23A 0.0685(15) 0.0594(15) 0.0911(18) -0.0143(13) 0.0054(14) 0.0203(13)
C24A 0.0568(12) 0.0445(12) 0.0725(14) 0.0062(10) 0.0030(11) -0.0017(9)
C25A 0.0495(11) 0.0795(17) 0.0586(12) -0.0078(11) 0.0099(9) -0.0014(11)
O26A 0.0445(8) 0.0735(11) 0.0891(11) -0.0262(9) 0.0032(8) -0.0010(7)
C1B 0.0409(9) 0.0405(10) 0.0463(9) 0.0010(8) 0.0166(7) 0.0030(7)
C2B 0.0413(9) 0.0511(11) 0.0448(10) 0.0068(8) 0.0145(8) 0.0036(8)
O2B 0.0399(7) 0.0613(9) 0.0567(8) 0.0049(7) 0.0089(6) 0.0018(6)
C3B 0.0544(11) 0.0561(13) 0.0616(12) 0.0125(9) 0.0220(9) 0.0188(9)
C4B 0.0595(11) 0.0467(11) 0.0597(12) 0.0049(9) 0.0260(9) 0.0121(9)
C5B 0.0881(17) 0.0473(13) 0.0866(16) -0.0018(11) 0.0374(14) 0.0253(12)
C6B 0.0935(18) 0.0476(13) 0.0947(18) -0.0212(13) 0.0284(15) 0.0090(13)
C7B 0.0782(15) 0.0506(13) 0.0786(15) -0.0187(12) 0.0185(12) -0.0006(12)
C8B 0.0556(11) 0.0418(11) 0.0627(12) -0.0098(9) 0.0176(9) 0.0013(9)
C9B 0.0524(10) 0.0376(10) 0.0511(10) 0.0006(8) 0.0227(8) 0.0040(8)
C10B 0.0401(9) 0.0372(9) 0.0397(9) -0.0003(7) 0.0162(7) -0.0026(7)
C11B 0.0375(8) 0.0302(8) 0.0429(9) -0.0018(7) 0.0123(7) -0.0010(7)
C12B 0.0414(9) 0.0438(10) 0.0453(9) -0.0027(8) 0.0150(7) -0.0048(8)
C13B 0.0377(9) 0.0544(12) 0.0636(12) -0.0032(10) 0.0162(8) -0.0040(8)
C14B 0.0400(10) 0.0526(12) 0.0627(13) 0.0044(9) 0.0018(9) -0.0030(9)
C15B 0.0571(12) 0.0755(15) 0.0444(10) 0.0065(10) 0.0070(9) -0.0095(11)
C16B 0.0467(10) 0.0703(14) 0.0449(10) -0.0009(9) 0.0154(8) -0.0046(10)
N17B 0.0380(8) 0.0380(8) 0.0473(8) -0.0006(7) 0.0071(6) -0.0003(6)
C18B 0.0410(9) 0.0359(10) 0.0450(9) -0.0024(7) 0.0079(7) -0.0015(7)
C19B 0.0487(10) 0.0350(9) 0.0412(9) -0.0030(7) 0.0104(8) -0.0029(7)
C20B 0.0582(11) 0.0518(12) 0.0473(11) 0.0039(9) 0.0047(9) -0.0092(9)
C21B 0.0878(16) 0.0649(15) 0.0486(11) 0.0135(10) 0.0125(11) -0.0166(13)
C22B 0.0779(15) 0.0607(14) 0.0644(13) 0.0064(11) 0.0244(12) -0.0234(12)
C23B 0.0507(10) 0.0534(13) 0.0644(12) 0.0023(10) 0.0123(9) -0.0105(9)
C24B 0.0499(10) 0.0401(10) 0.0491(10) 0.0032(8) 0.0091(8) -0.0024(8)
C25B 0.0563(11) 0.0417(11) 0.0580(11) -0.0078(9) 0.0223(9) -0.0098(9)
O26B 0.0609(8) 0.0455(8) 0.0681(9) -0.0047(7) 0.0307(7) -0.0059(6)
C1C 0.0430(9) 0.0412(10) 0.0426(9) -0.0005(7) 0.0149(7) -0.0013(7)
C2C 0.0441(10) 0.0421(10) 0.0404(9) 0.0029(8) 0.0164(8) -0.0029(8)
O2C 0.0498(7) 0.0392(7) 0.0541(7) 0.0033(6) 0.0164(6) -0.0016(6)
C3C 0.0502(10) 0.0442(10) 0.0498(10) 0.0000(8) 0.0171(8) -0.0095(8)
C4C 0.0450(10) 0.0531(12) 0.0421(9) 0.0025(8) 0.0155(8) -0.0056(8)
C5C 0.0489(11) 0.0660(14) 0.0587(12) 0.0016(10) 0.0129(9) -0.0111(10)
C6C 0.0419(10) 0.0824(17) 0.0697(14) 0.0050(13) 0.0120(10) 0.0040(11)
C7C 0.0505(12) 0.0721(15) 0.0692(13) -0.0007(12) 0.0192(10) 0.0142(11)
C8C 0.0518(11) 0.0540(12) 0.0585(11) -0.0035(9) 0.0187(9) 0.0039(9)
C9C 0.0449(9) 0.0482(11) 0.0392(9) 0.0014(8) 0.0173(7) -0.0023(8)
C10C 0.0456(10) 0.0393(10) 0.0417(9) 0.0023(7) 0.0139(8) -0.0015(8)
C11C 0.0398(9) 0.0397(10) 0.0612(11) 0.0004(9) 0.0131(8) -0.0006(8)
C12C 0.0627(13) 0.0539(13) 0.0723(14) -0.0093(11) 0.0235(11) 0.0040(10)
C13C 0.0838(17) 0.0593(16) 0.118(2) -0.0290(17) 0.0373(16) 0.0037(13)
C14C 0.0823(18) 0.0412(14) 0.170(3) -0.0027(19) 0.050(2) 0.0082(12)
C15C 0.0726(15) 0.0534(16) 0.130(2) 0.0350(17) 0.0360(16) 0.0115(12)
C16C 0.0617(13) 0.0529(13) 0.0768(14) 0.0145(11) 0.0227(11) 0.0033(10)
N17C 0.0418(8) 0.0342(9) 0.0635(10) 0.0024(7) 0.0087(7) -0.0028(7)
C18C 0.0428(9) 0.0321(9) 0.0596(11) -0.0011(8) 0.0117(8) -0.0034(7)
C19C 0.0408(9) 0.0385(10) 0.0591(11) -0.0025(8) 0.0150(8) -0.0023(8)
C20C 0.0624(13) 0.0511(13) 0.0740(15) 0.0073(11) 0.0056(11) -0.0171(10)
C21C 0.0688(14) 0.0652(15) 0.0709(14) 0.0142(12) 0.0064(12) -0.0108(12)
C22C 0.0679(14) 0.0802(18) 0.0571(13) -0.0017(12) 0.0108(11) -0.0042(13)
C23C 0.115(2) 0.0604(16) 0.0710(15) -0.0113(13) 0.0045(15) -0.0285(15)
C24C 0.0979(18) 0.0449(13) 0.0673(14) 0.0000(11) 0.0058(13) -0.0195(12)
C25C 0.0511(10) 0.0417(11) 0.0632(12) -0.0033(9) 0.0142(9) -0.0017(8)
O26C 0.0731(9) 0.0510(9) 0.0601(8) -0.0001(7) 0.0180(7) -0.0048(7)

loop_
_atom_type_symbol
_atom_type_description
_atom_type_scat_dispersion_real
_atom_type_scat_dispersion_imag
_atom_type_scat_source
C C 0.0181 0.0091 'International Tables Vol C Tables 4.2.6.8 and 6.1.1.4'
H H 0.0000 0.0000 'International Tables Vol C Tables 4.2.6.8 and 6.1.1.4'
N N 0.0311 0.0180 'International Tables Vol C Tables 4.2.6.8 and 6.1.1.4'
O O 0.0492 0.0322 'International Tables Vol C Tables 4.2.6.8 and 6.1.1.4'

loop_
_geom_angle_atom_site_label_1
_geom_angle_atom_site_label_2
_geom_angle_atom_site_label_3
_geom_angle
_geom_angle_site_symmetry_1
_geom_angle_site_symmetry_3
_geom_angle_publ_flag
C10A C1A C2A 121.97(17) . . ?
C10A C1A C9A 130.26(18) . . ?
C2A C1A C9A 107.62(17) . . ?
O2A C2A C1A 126.81(19) . . ?
O2A C2A C3A 123.9(2) . . ?
C1A C2A C3A 109.28(17) . . ?
C4A C3A C2A 103.13(19) . . ?
C5A C4A C9A 121.3(2) . . ?
C5A C4A C3A 127.6(2) . . ?
C9A C4A C3A 110.98(17) . . ?
C6A C5A C4A 119.3(3) . . ?
C7A C6A C5A 120.2(2) . . ?
C6A C7A C8A 121.5(2) . . ?
C7A C8A C9A 118.8(2) . . ?
C8A C9A C4A 118.94(18) . . ?
C8A C9A C1A 132.1(2) . . ?
C4A C9A C1A 108.79(18) . . ?
N17A C10A C1A 120.28(19) . . ?
N17A C10A C11A 118.06(17) . . ?
C1A C10A C11A 121.64(15) . . ?
C16A C11A C12A 118.50(19) . . ?
C16A C11A C10A 120.76(18) . . ?
C12A C11A C10A 120.68(17) . . ?
C13A C12A C11A 120.6(2) . . ?
C14A C13A C12A 120.9(2) . . ?
C13A C14A C15A 118.9(2) . . ?
C14A C15A C16A 120.7(2) . . ?
C11A C16A C15A 120.4(2) . . ?
C10A N17A C18A 127.72(19) . . ?
N17A C18A C19A 111.61(16) . . ?
N17A C18A C25A 107.12(18) . . ?
C19A C18A C25A 114.95(16) . . ?
C24A C19A C20A 117.8(2) . . ?
C24A C19A C18A 120.05(19) . . ?
C20A C19A C18A 122.12(18) . . ?
C21A C20A C19A 120.4(2) . . ?
C22A C21A C20A 121.3(2) . . ?
C21A C22A C23A 119.4(2) . . ?
C22A C23A C24A 119.4(2) . . ?
C19A C24A C23A 121.6(2) . . ?
O26A C25A C18A 112.56(19) . . ?
C10B C1B C2B 122.66(17) . . ?
C10B C1B C9B 128.95(15) . . ?
C2B C1B C9B 108.12(16) . . ?
O2B C2B C1B 126.64(18) . . ?
O2B C2B C3B 124.23(17) . . ?
C1B C2B C3B 109.13(17) . . ?
C4B C3B C2B 103.86(16) . . ?
C5B C4B C9B 119.7(2) . . ?
C5B C4B C3B 130.18(19) . . ?
C9B C4B C3B 110.10(18) . . ?
C6B C5B C4B 119.9(2) . . ?
C7B C6B C5B 120.4(2) . . ?
C6B C7B C8B 120.9(2) . . ?
C9B C8B C7B 119.21(19) . . ?
C8B C9B C4B 119.82(18) . . ?
C8B C9B C1B 131.49(17) . . ?
C4B C9B C1B 108.69(16) . . ?
N17B C10B C1B 119.54(15) . . ?
N17B C10B C11B 118.02(15) . . ?
C1B C10B C11B 122.43(15) . . ?
C16B C11B C12B 119.38(16) . . ?
C16B C11B C10B 119.79(15) . . ?
C12B C11B C10B 120.82(15) . . ?
C13B C12B C11B 119.53(17) . . ?
C14B C13B C12B 121.15(18) . . ?
C13B C14B C15B 119.33(17) . . ?
C16B C15B C14B 120.44(19) . . ?
C15B C16B C11B 120.17(18) . . ?
C10B N17B C18B 127.59(15) . . ?
N17B C18B C19B 109.90(15) . . ?
N17B C18B C25B 109.48(15) . . ?
C19B C18B C25B 112.63(14) . . ?
C20B C19B C24B 118.43(18) . . ?
C20B C19B C18B 120.14(16) . . ?
C24B C19B C18B 121.43(16) . . ?
C21B C20B C19B 120.74(19) . . ?
C22B C21B C20B 120.3(2) . . ?
C21B C22B C23B 119.4(2) . . ?
C22B C23B C24B 120.6(2) . . ?
C23B C24B C19B 120.50(18) . . ?
O26B C25B C18B 112.68(15) . . ?
C10C C1C C2C 122.70(16) . . ?
C10C C1C C9C 129.33(17) . . ?
C2C C1C C9C 107.87(15) . . ?
O2C C2C C1C 127.61(17) . . ?
O2C C2C C3C 123.47(17) . . ?
C1C C2C C3C 108.92(15) . . ?
C4C C3C C2C 103.95(16) . . ?
C5C C4C C9C 120.88(19) . . ?
C5C C4C C3C 128.88(19) . . ?
C9C C4C C3C 110.22(15) . . ?
C4C C5C C6C 119.6(2) . . ?
C7C C6C C5C 119.83(19) . . ?
C6C C7C C8C 121.3(2) . . ?
C7C C8C C9C 119.6(2) . . ?
C8C C9C C4C 118.75(17) . . ?
C8C C9C C1C 132.47(18) . . ?
C4C C9C C1C 108.78(17) . . ?
N17C C10C C1C 121.38(17) . . ?
N17C C10C C11C 116.84(16) . . ?
C1C C10C C11C 121.75(16) . . ?
C12C C11C C16C 119.7(2) . . ?
C12C C11C C10C 119.01(18) . . ?
C16C C11C C10C 121.33(19) . . ?
C11C C12C C13C 119.8(2) . . ?
C14C C13C C12C 120.4(3) . . ?
C15C C14C C13C 120.2(3) . . ?
C14C C15C C16C 120.6(3) . . ?
C11C C16C C15C 119.3(3) . . ?
C10C N17C C18C 125.08(17) . . ?
N17C C18C C19C 113.09(16) . . ?
N17C C18C C25C 109.05(15) . . ?
C19C C18C C25C 113.28(15) . . ?
C24C C19C C20C 117.51(19) . . ?
C24C C19C C18C 118.97(18) . . ?
C20C C19C C18C 123.51(18) . . ?
C19C C20C C21C 121.0(2) . . ?
C22C C21C C20C 121.0(2) . . ?
C23C C22C C21C 118.6(2) . . ?
C22C C23C C24C 120.7(2) . . ?
C19C C24C C23C 121.1(2) . . ?
O26C C25C C18C 110.64(16) . . ?

loop_
_geom_bond_atom_site_label_1
_geom_bond_atom_site_label_2
_geom_bond_distance
_geom_bond_site_symmetry_2
_geom_bond_publ_flag
C1A C10A 1.388(3) . ?
C1A C2A 1.439(3) . ?
C1A C9A 1.477(3) . ?
C2A O2A 1.242(2) . ?
C2A C3A 1.516(3) . ?
C3A C4A 1.501(3) . ?
C4A C5A 1.382(3) . ?
C4A C9A 1.397(3) . ?
C5A C6A 1.371(4) . ?
C6A C7A 1.371(4) . ?
C7A C8A 1.390(3) . ?
C8A C9A 1.392(3) . ?
C10A N17A 1.329(2) . ?
C10A C11A 1.500(3) . ?
C11A C16A 1.383(3) . ?
C11A C12A 1.382(3) . ?
C12A C13A 1.379(3) . ?
C13A C14A 1.369(3) . ?
C14A C15A 1.378(4) . ?
C15A C16A 1.383(4) . ?
N17A C18A 1.461(3) . ?
C18A C19A 1.514(3) . ?
C18A C25A 1.538(3) . ?
C19A C24A 1.384(3) . ?
C19A C20A 1.388(3) . ?
C20A C21A 1.384(3) . ?
C21A C22A 1.364(4) . ?
C22A C23A 1.382(4) . ?
C23A C24A 1.391(4) . ?
C25A O26A 1.406(3) . ?
C1B C10B 1.389(2) . ?
C1B C2B 1.423(3) . ?
C1B C9B 1.476(3) . ?
C2B O2B 1.252(2) . ?
C2B C3B 1.514(3) . ?
C3B C4B 1.496(3) . ?
C4B C5B 1.388(3) . ?
C4B C9B 1.405(3) . ?
C5B C6B 1.381(4) . ?
C6B C7B 1.369(4) . ?
C7B C8B 1.392(3) . ?
C8B C9B 1.386(3) . ?
C10B N17B 1.334(2) . ?
C10B C11B 1.493(2) . ?
C11B C16B 1.379(3) . ?
C11B C12B 1.388(2) . ?
C12B C13B 1.378(3) . ?
C13B C14B 1.364(3) . ?
C14B C15B 1.378(3) . ?
C15B C16B 1.377(3) . ?
N17B C18B 1.457(2) . ?
C18B C19B 1.515(3) . ?
C18B C25B 1.519(3) . ?
C19B C20B 1.386(3) . ?
C19B C24B 1.389(3) . ?
C20B C21B 1.380(3) . ?
C21B C22B 1.375(3) . ?
C22B C23B 1.376(3) . ?
C23B C24B 1.378(3) . ?
C25B O26B 1.411(2) . ?
C1C C10C 1.395(3) . ?
C1C C2C 1.437(3) . ?
C1C C9C 1.474(3) . ?
C2C O2C 1.246(2) . ?
C2C C3C 1.512(3) . ?
C3C C4C 1.498(3) . ?
C4C C5C 1.382(3) . ?
C4C C9C 1.405(3) . ?
C5C C6C 1.385(4) . ?
C6C C7C 1.378(4) . ?
C7C C8C 1.383(3) . ?
C8C C9C 1.392(3) . ?
C10C N17C 1.335(2) . ?
C10C C11C 1.491(3) . ?
C11C C12C 1.382(3) . ?
C11C C16C 1.383(3) . ?
C12C C13C 1.383(4) . ?
C13C C14C 1.365(5) . ?
C14C C15C 1.360(5) . ?
C15C C16C 1.392(4) . ?
N17C C18C 1.462(2) . ?
C18C C19C 1.511(3) . ?
C18C C25C 1.523(3) . ?
C19C C24C 1.371(3) . ?
C19C C20C 1.373(3) . ?
C20C C21C 1.374(3) . ?
C21C C22C 1.359(4) . ?
C22C C23C 1.358(4) . ?
C23C C24C 1.379(4) . ?
C25C O26C 1.414(2) . ?

loop_
_geom_torsion_atom_site_label_1
_geom_torsion_atom_site_label_2
_geom_torsion_atom_site_label_3
_geom_torsion_atom_site_label_4
_geom_torsion
_geom_torsion_site_symmetry_1
_geom_torsion_site_symmetry_2
_geom_torsion_site_symmetry_3
_geom_torsion_site_symmetry_4
_geom_torsion_publ_flag
C10A C1A C2A O2A -0.9(3) . . . . ?
C9A C1A C2A O2A 175.13(19) . . . . ?
C10A C1A C2A C3A -179.96(17) . . . . ?
C9A C1A C2A C3A -3.9(2) . . . . ?
O2A C2A C3A C4A -174.59(19) . . . . ?
C1A C2A C3A C4A 4.5(2) . . . . ?
C2A C3A C4A C5A 172.6(2) . . . . ?
C2A C3A C4A C9A -3.5(2) . . . . ?
C9A C4A C5A C6A 0.5(3) . . . . ?
C3A C4A C5A C6A -175.3(2) . . . . ?
C4A C5A C6A C7A -1.5(3) . . . . ?
C5A C6A C7A C8A 1.1(4) . . . . ?
C6A C7A C8A C9A 0.4(3) . . . . ?
C7A C8A C9A C4A -1.4(3) . . . . ?
C7A C8A C9A C1A 173.6(2) . . . . ?
C5A C4A C9A C8A 1.0(3) . . . . ?
C3A C4A C9A C8A 177.40(18) . . . . ?
C5A C4A C9A C1A -175.12(18) . . . . ?
C3A C4A C9A C1A 1.3(2) . . . . ?
C10A C1A C9A C8A 1.8(3) . . . . ?
C2A C1A C9A C8A -173.7(2) . . . . ?
C10A C1A C9A C4A 177.25(19) . . . . ?
C2A C1A C9A C4A 1.7(2) . . . . ?
C2A C1A C10A N17A -2.5(3) . . . . ?
C9A C1A C10A N17A -177.48(18) . . . . ?
C2A C1A C10A C11A 176.25(17) . . . . ?
C9A C1A C10A C11A 1.2(3) . . . . ?
N17A C10A C11A C16A -99.4(2) . . . . ?
C1A C10A C11A C16A 81.9(2) . . . . ?
N17A C10A C11A C12A 83.4(2) . . . . ?
C1A C10A C11A C12A -95.3(2) . . . . ?
C16A C11A C12A C13A 1.5(3) . . . . ?
C10A C11A C12A C13A 178.75(17) . . . . ?
C11A C12A C13A C14A 0.4(3) . . . . ?
C12A C13A C14A C15A -1.5(3) . . . . ?
C13A C14A C15A C16A 0.7(4) . . . . ?
C12A C11A C16A C15A -2.3(3) . . . . ?
C10A C11A C16A C15A -179.6(2) . . . . ?
C14A C15A C16A C11A 1.3(4) . . . . ?
C1A C10A N17A C18A -178.27(19) . . . . ?
C11A C10A N17A C18A 3.0(3) . . . . ?
C10A N17A C18A C19A -86.8(2) . . . . ?
C10A N17A C18A C25A 146.5(2) . . . . ?
N17A C18A C19A C24A 121.4(2) . . . . ?
C25A C18A C19A C24A -116.3(2) . . . . ?
N17A C18A C19A C20A -57.0(2) . . . . ?
C25A C18A C19A C20A 65.3(2) . . . . ?
C24A C19A C20A C21A -1.3(3) . . . . ?
C18A C19A C20A C21A 177.15(18) . . . . ?
C19A C20A C21A C22A 0.5(3) . . . . ?
C20A C21A C22A C23A 0.2(3) . . . . ?
C21A C22A C23A C24A -0.1(3) . . . . ?
C20A C19A C24A C23A 1.5(3) . . . . ?
C18A C19A C24A C23A -177.00(19) . . . . ?
C22A C23A C24A C19A -0.8(3) . . . . ?
N17A C18A C25A O26A 43.8(2) . . . . ?
C19A C18A C25A O26A -80.8(2) . . . . ?
C10B C1B C2B O2B 5.5(3) . . . . ?
C9B C1B C2B O2B -179.89(18) . . . . ?
C10B C1B C2B C3B -174.24(17) . . . . ?
C9B C1B C2B C3B 0.3(2) . . . . ?
O2B C2B C3B C4B -178.26(18) . . . . ?
C1B C2B C3B C4B 1.5(2) . . . . ?
C2B C3B C4B C5B 176.5(2) . . . . ?
C2B C3B C4B C9B -2.9(2) . . . . ?
C9B C4B C5B C6B -1.9(4) . . . . ?
C3B C4B C5B C6B 178.7(2) . . . . ?
C4B C5B C6B C7B -0.9(4) . . . . ?
C5B C6B C7B C8B 2.0(4) . . . . ?
C6B C7B C8B C9B -0.3(4) . . . . ?
C7B C8B C9B C4B -2.5(3) . . . . ?
C7B C8B C9B C1B 177.3(2) . . . . ?
C5B C4B C9B C8B 3.6(3) . . . . ?
C3B C4B C9B C8B -176.94(19) . . . . ?
C5B C4B C9B C1B -176.2(2) . . . . ?
C3B C4B C9B C1B 3.2(2) . . . . ?
C10B C1B C9B C8B -7.9(3) . . . . ?
C2B C1B C9B C8B 178.0(2) . . . . ?
C10B C1B C9B C4B 171.91(18) . . . . ?
C2B C1B C9B C4B -2.2(2) . . . . ?
C2B C1B C10B N17B -6.5(3) . . . . ?
C9B C1B C10B N17B -179.89(18) . . . . ?
C2B C1B C10B C11B 172.14(17) . . . . ?
C9B C1B C10B C11B -1.2(3) . . . . ?
N17B C10B C11B C16B 101.2(2) . . . . ?
C1B C10B C11B C16B -77.4(2) . . . . ?
N17B C10B C11B C12B -79.5(2) . . . . ?
C1B C10B C11B C12B 101.8(2) . . . . ?
C16B C11B C12B C13B -0.7(3) . . . . ?
C10B C11B C12B C13B 180.00(17) . . . . ?
C11B C12B C13B C14B 1.3(3) . . . . ?
C12B C13B C14B C15B -1.0(3) . . . . ?
C13B C14B C15B C16B 0.1(4) . . . . ?
C14B C15B C16B C11B 0.4(4) . . . . ?
C12B C11B C16B C15B -0.1(3) . . . . ?
C10B C11B C16B C15B 179.2(2) . . . . ?
C1B C10B N17B C18B 172.62(16) . . . . ?
C11B C10B N17B C18B -6.1(3) . . . . ?
C10B N17B C18B C19B -119.61(18) . . . . ?
C10B N17B C18B C25B 116.18(19) . . . . ?
N17B C18B C19B C20B 117.31(19) . . . . ?
C25B C18B C19B C20B -120.3(2) . . . . ?
N17B C18B C19B C24B -62.2(2) . . . . ?
C25B C18B C19B C24B 60.1(2) . . . . ?
C24B C19B C20B C21B -0.2(3) . . . . ?
C18B C19B C20B C21B -179.8(2) . . . . ?
C19B C20B C21B C22B 0.8(4) . . . . ?
C20B C21B C22B C23B -1.1(4) . . . . ?
C21B C22B C23B C24B 0.8(4) . . . . ?
C22B C23B C24B C19B -0.2(3) . . . . ?
C20B C19B C24B C23B -0.1(3) . . . . ?
C18B C19B C24B C23B 179.45(19) . . . . ?
N17B C18B C25B O26B -65.6(2) . . . . ?
C19B C18B C25B O26B 171.79(16) . . . . ?
C10C C1C C2C O2C -8.2(3) . . . . ?
C9C C1C C2C O2C 175.08(17) . . . . ?
C10C C1C C2C C3C 171.78(17) . . . . ?
C9C C1C C2C C3C -4.9(2) . . . . ?
O2C C2C C3C C4C -177.19(16) . . . . ?
C1C C2C C3C C4C 2.78(19) . . . . ?
C2C C3C C4C C5C 178.70(19) . . . . ?
C2C C3C C4C C9C 0.5(2) . . . . ?
C9C C4C C5C C6C 1.8(3) . . . . ?
C3C C4C C5C C6C -176.3(2) . . . . ?
C4C C5C C6C C7C -0.3(3) . . . . ?
C5C C6C C7C C8C -0.6(4) . . . . ?
C6C C7C C8C C9C -0.1(3) . . . . ?
C7C C8C C9C C4C 1.6(3) . . . . ?
C7C C8C C9C C1C -179.2(2) . . . . ?
C5C C4C C9C C8C -2.4(3) . . . . ?
C3C C4C C9C C8C 175.94(17) . . . . ?
C5C C4C C9C C1C 178.14(18) . . . . ?
C3C C4C C9C C1C -3.5(2) . . . . ?
C10C C1C C9C C8C 9.5(3) . . . . ?
C2C C1C C9C C8C -174.1(2) . . . . ?
C10C C1C C9C C4C -171.16(18) . . . . ?
C2C C1C C9C C4C 5.2(2) . . . . ?
C2C C1C C10C N17C 1.1(3) . . . . ?
C9C C1C C10C N17C 177.05(18) . . . . ?
C2C C1C C10C C11C 179.36(17) . . . . ?
C9C C1C C10C C11C -4.7(3) . . . . ?
N17C C10C C11C C12C 71.9(2) . . . . ?
C1C C10C C11C C12C -106.4(2) . . . . ?
N17C C10C C11C C16C -108.1(2) . . . . ?
C1C C10C C11C C16C 73.6(3) . . . . ?
C16C C11C C12C C13C -0.1(3) . . . . ?
C10C C11C C12C C13C 179.8(2) . . . . ?
C11C C12C C13C C14C -0.4(4) . . . . ?
C12C C13C C14C C15C 0.5(5) . . . . ?
C13C C14C C15C C16C -0.1(4) . . . . ?
C12C C11C C16C C15C 0.5(3) . . . . ?
C10C C11C C16C C15C -179.4(2) . . . . ?
C14C C15C C16C C11C -0.4(4) . . . . ?
C1C C10C N17C C18C -164.13(18) . . . . ?
C11C C10C N17C C18C 17.6(3) . . . . ?
C10C N17C C18C C19C -120.3(2) . . . . ?
C10C N17C C18C C25C 112.7(2) . . . . ?
N17C C18C C19C C24C 144.2(2) . . . . ?
C25C C18C C19C C24C -91.1(2) . . . . ?
N17C C18C C19C C20C -36.6(3) . . . . ?
C25C C18C C19C C20C 88.1(2) . . . . ?
C24C C19C C20C C21C -0.7(4) . . . . ?
C18C C19C C20C C21C -180.0(2) . . . . ?
C19C C20C C21C C22C 0.3(4) . . . . ?
C20C C21C C22C C23C 0.0(4) . . . . ?
C21C C22C C23C C24C 0.2(5) . . . . ?
C20C C19C C24C C23C 1.0(4) . . . . ?
C18C C19C C24C C23C -179.7(3) . . . . ?
C22C C23C C24C C19C -0.7(5) . . . . ?
N17C C18C C25C O26C -66.2(2) . . . . ?
C19C C18C C25C O26C 166.90(16) . . . . ?
